data_2218668
loop_
_publ_author_name
'Huang, Wei-Hao'
'Zavalij, Peter Y.'
'Isaacs, Lyle'

_publ_section_title
;
 Cucurbit[6]uril <i>p</i>-xylylenediammonium diiodide decahydrate
 inclusion complex
;
_journal_coeditor_code CV2420
_journal_issue 7
_journal_name_full 'Acta Crystallographica Section E'
_journal_page_first o1321
_journal_page_last o1322
_journal_paper_doi 10.1107/S1600536808018412
_journal_volume 64
_journal_year 2008
_chemical_formula_iupac 'C36 H36 N24 O12 , C8 H14 N2 2+ , 2I - , 10H2 O'
_chemical_formula_moiety 'C36 H36 N24 O12 , C8 H14 N2 2+ , 2I - , 10H2 O'
_chemical_formula_sum 'C44 H70 I2 N26 O22'
_chemical_formula_weight 1569.06
_chemical_name_common 'CB6 diammonium diiodide decahydrate'
_chemical_name_systematic
;
Cucurbit[6]uril <i>p</i>-xylylenediammonium diiodide decahydrate
;
_space_group_IT_number 14
_symmetry_cell_setting monoclinic
_symmetry_space_group_name_Hall '-P 2yn'
_symmetry_space_group_name_H-M 'P 1 21/n 1'
_atom_sites_solution_hydrogens geom
_atom_sites_solution_primary direct
_atom_sites_solution_secondary difmap
_audit_creation_method 'SHELXL97 and ZCIF'
_cell_angle_alpha 90.00
_cell_angle_beta 92.8520(10)
_cell_angle_gamma 90.00
_cell_formula_units_Z 2
_cell_length_a 11.9987(9)
_cell_length_b 15.9520(12)
_cell_length_c 15.0517(11)
_cell_measurement_reflns_used 6752
_cell_measurement_temperature 220(2)
_cell_measurement_theta_max 25.0
_cell_measurement_theta_min 2.1
_cell_volume 2877.4(4)
_computing_cell_refinement 'SAINT (Bruker, 1999)'
_computing_data_collection 'SMART (Bruker, 1999)'
_computing_data_reduction 'SAINT (Bruker, 1999)'
_computing_molecular_graphics 'SHELXTL (Sheldrick, 2008)'
_computing_publication_material 'SHELXL97 (Sheldrick, 2008)'
_computing_structure_refinement 'SHELXL97 (Sheldrick, 2008)'
_computing_structure_solution 'SHELXS97 (Sheldrick, 2008)'
_diffrn_ambient_temperature 220(2)
_diffrn_detector_area_resol_mean 8.33
_diffrn_measured_fraction_theta_full 0.996
_diffrn_measured_fraction_theta_max 0.996
_diffrn_measurement_device_type 'Bruker SMART1000 three-circle'
_diffrn_measurement_method \w
_diffrn_radiation_monochromator graphite
_diffrn_radiation_source 'fine-focus sealed tube'
_diffrn_radiation_type MoK\a
_diffrn_radiation_wavelength 0.71073
_diffrn_reflns_av_R_equivalents 0.0271
_diffrn_reflns_av_sigmaI/netI 0.0258
_diffrn_reflns_limit_h_max 14
_diffrn_reflns_limit_h_min -14
_diffrn_reflns_limit_k_max 18
_diffrn_reflns_limit_k_min 0
_diffrn_reflns_limit_l_max 17
_diffrn_reflns_limit_l_min 0
_diffrn_reflns_number 19804
_diffrn_reflns_theta_full 25.00
_diffrn_reflns_theta_max 25.00
_diffrn_reflns_theta_min 2.55
_diffrn_standards_decay_% 0
_exptl_absorpt_coefficient_mu 1.198
_exptl_absorpt_correction_T_max 0.914
_exptl_absorpt_correction_T_min 0.798
_exptl_absorpt_correction_type multi-scan
_exptl_absorpt_process_details '(SADABS; Sheldrick, 1996)'
_exptl_crystal_colour colourless
_exptl_crystal_density_diffrn 1.811
_exptl_crystal_description prism
_exptl_crystal_F_000 1596
_exptl_crystal_size_max 0.205
_exptl_crystal_size_mid 0.10
_exptl_crystal_size_min 0.075
_refine_diff_density_max 1.682
_refine_diff_density_min -0.835
_refine_ls_extinction_method none
_refine_ls_goodness_of_fit_ref 1.001
_refine_ls_hydrogen_treatment mixed
_refine_ls_matrix_type full
_refine_ls_number_parameters 475
_refine_ls_number_reflns 6606
_refine_ls_number_restraints 33
_refine_ls_restrained_S_all 1.003
_refine_ls_R_factor_all 0.0552
_refine_ls_R_factor_gt 0.0427
_refine_ls_shift/su_max 0.001
_refine_ls_shift/su_mean 0.000
_refine_ls_structure_factor_coef Fsqd
_refine_ls_weighting_details 'w = 1/[\s^2^(Fo^2^)+(0.01P)^2^+9.45P], P=(max(Fo^2^,0)+2Fc^2^)/3'
_refine_ls_weighting_scheme calc
_refine_ls_wR_factor_gt 0.0798
_refine_ls_wR_factor_ref 0.0829
_reflns_number_gt 5363
_reflns_number_total 6606
_reflns_threshold_expression I>2\s(I)
_cod_data_source_file cv2420.cif
_cod_data_source_block I
_cod_original_sg_symbol_H-M P21/n
_cod_database_code 2218668
_cod_database_fobs_code 2218668

loop_
_symmetry_equiv_pos_as_xyz
'x, y, z'
'-x+1/2, y+1/2, -z+1/2'
'-x, -y, -z'
'x-1/2, -y-1/2, z-1/2'

loop_
_atom_site_type_symbol
_atom_site_label
_atom_site_fract_x
_atom_site_fract_y
_atom_site_fract_z
_atom_site_U_iso_or_equiv
_atom_site_adp_type
_atom_site_calc_flag
_atom_site_refinement_flags
_atom_site_occupancy
_atom_site_disorder_assembly
_atom_site_disorder_group
N N1 0.7930(3) 0.5633(2) 0.5760(2) 0.0507(10) Uani d . 1 . .
H H1A 0.7603 0.5953 0.6166 0.076 Uiso calc R 1 . .
H H1B 0.8618 0.5832 0.5673 0.076 Uiso calc R 1 . .
H H1C 0.7979 0.5101 0.5958 0.076 Uiso calc R 1 . .
C C1 0.7258(3) 0.5656(3) 0.4919(3) 0.0443(10) Uani d U 1 . .
H H1D 0.7641 0.5331 0.4473 0.053 Uiso calc R 1 A 1
H H1E 0.7210 0.6237 0.4710 0.053 Uiso calc R 1 A 1
C C2 0.6097(3) 0.5316(2) 0.4984(3) 0.0338(8) Uani d PDU 0.75(2) . 1
C C3 0.5731(6) 0.4915(8) 0.5724(4) 0.042(2) Uani d PDU 0.75(2) . 1
H H3 0.6213 0.4862 0.6232 0.050 Uiso calc PR 0.75(2) . 1
C C4 0.4658(7) 0.4587(8) 0.5731(4) 0.042(2) Uani d PDU 0.75(2) . 1
H H4 0.4440 0.4293 0.6235 0.051 Uiso calc PR 0.75(2) . 1
C C2A 0.6097(3) 0.5316(2) 0.4984(3) 0.0338(8) Uani d PDU 0.25(2) . 2
C C3A 0.5490(14) 0.538(3) 0.5730(11) 0.048(7) Uani d PDU 0.25(2) . 2
H H3A 0.5817 0.5623 0.6248 0.058 Uiso calc PR 0.25(2) . 2
C C4A 0.4395(15) 0.509(3) 0.5729(14) 0.055(8) Uani d PDU 0.25(2) . 2
H H4A 0.3983 0.5175 0.6236 0.065 Uiso calc PR 0.25(2) . 2
N N10 0.3002(3) 0.7278(2) 0.4134(2) 0.0404(8) Uani d . 1 . .
C C11 0.3824(3) 0.7816(3) 0.3748(3) 0.0419(10) Uani d . 1 . .
H H11 0.3561 0.8402 0.3694 0.050 Uiso calc R 1 . .
N N12 0.4926(3) 0.7764(2) 0.4189(3) 0.0514(10) Uani d . 1 . .
C C13 0.2665(3) 0.6641(3) 0.3575(3) 0.0378(9) Uani d . 1 . .
O O13 0.1943(2) 0.61228(18) 0.3720(2) 0.0477(7) Uani d . 1 . .
C C14 0.5705(4) 0.7472(3) 0.3620(3) 0.0492(11) Uani d . 1 . .
O O14 0.6714(2) 0.7448(2) 0.3790(2) 0.0597(9) Uani d . 1 . .
N N15 0.3242(3) 0.6691(2) 0.2818(2) 0.0410(8) Uani d . 1 . .
C C16 0.3977(3) 0.7412(3) 0.2827(3) 0.0417(10) Uani d . 1 . .
H H16 0.3776 0.7804 0.2335 0.050 Uiso calc R 1 . .
N N17 0.5157(3) 0.7200(2) 0.2855(2) 0.0443(9) Uani d . 1 . .
C C18 0.3017(3) 0.6167(3) 0.2047(3) 0.0424(10) Uani d . 1 . .
H H18A 0.3035 0.6515 0.1510 0.051 Uiso calc R 1 . .
H H18B 0.2264 0.5934 0.2072 0.051 Uiso calc R 1 . .
C C19 0.5726(4) 0.6914(3) 0.2075(3) 0.0525(12) Uani d . 1 . .
H H19A 0.6504 0.7101 0.2134 0.063 Uiso calc R 1 . .
H H19B 0.5381 0.7189 0.1549 0.063 Uiso calc R 1 . .
N N20 0.3804(2) 0.5487(2) 0.1978(2) 0.0369(8) Uani d . 1 . .
C C21 0.4813(3) 0.5542(2) 0.1478(3) 0.0382(9) Uani d . 1 . .
H H21 0.4651 0.5740 0.0862 0.046 Uiso calc R 1 . .
N N22 0.5717(3) 0.6010(2) 0.1919(2) 0.0421(8) Uani d . 1 . .
C C23 0.3496(3) 0.4674(3) 0.2112(3) 0.0393(10) Uani d . 1 . .
O O23 0.2621(2) 0.44348(18) 0.2413(2) 0.0458(7) Uani d . 1 . .
C C24 0.6548(3) 0.5501(3) 0.2251(3) 0.0414(10) Uani d . 1 . .
O O24 0.7409(2) 0.57396(19) 0.2638(2) 0.0554(8) Uani d . 1 . .
N N25 0.4334(3) 0.4166(2) 0.1863(2) 0.0410(8) Uani d . 1 . .
C C26 0.5247(3) 0.4628(3) 0.1501(3) 0.0395(10) Uani d . 1 . .
H H26 0.5425 0.4424 0.0903 0.047 Uiso calc R 1 . .
N N27 0.6246(3) 0.4686(2) 0.2104(2) 0.0414(8) Uani d . 1 . .
C C28 0.4310(3) 0.3270(3) 0.1997(3) 0.0471(11) Uani d . 1 . .
H H28A 0.4655 0.2999 0.1494 0.056 Uiso calc R 1 . .
H H28B 0.3530 0.3088 0.1988 0.056 Uiso calc R 1 . .
C C29 0.7032(3) 0.3999(3) 0.2238(3) 0.0474(11) Uani d . 1 . .
H H29A 0.7030 0.3663 0.1693 0.057 Uiso calc R 1 . .
H H29B 0.7783 0.4232 0.2341 0.057 Uiso calc R 1 . .
N N30 0.4870(3) 0.2973(2) 0.2816(2) 0.0429(9) Uani d . 1 . .
C C31 0.6038(3) 0.2749(3) 0.2874(3) 0.0438(10) Uani d . 1 . .
H H31 0.6236 0.2381 0.2376 0.053 Uiso calc R 1 . .
N N32 0.6791(3) 0.3455(2) 0.2977(2) 0.0453(9) Uani d . 1 . .
C C33 0.4323(3) 0.2741(3) 0.3553(3) 0.0439(10) Uani d . 1 . .
O O33 0.3330(2) 0.28222(19) 0.3662(2) 0.0543(8) Uani d . 1 . .
C C34 0.7397(3) 0.3437(3) 0.3768(3) 0.0417(10) Uani d . 1 . .
O O34 0.8151(2) 0.39229(19) 0.4000(2) 0.0512(8) Uani d D 1 . .
N N35 0.5085(3) 0.2381(2) 0.4152(3) 0.0455(9) Uani d . 1 . .
C C36 0.6176(3) 0.2293(3) 0.3780(3) 0.0435(10) Uani d . 1 . .
H H36 0.6383 0.1698 0.3708 0.052 Uiso calc R 1 . .
N N37 0.7055(3) 0.2765(2) 0.4248(2) 0.0437(9) Uani d . 1 . .
C C38 0.4791(4) 0.1889(3) 0.4935(4) 0.0598(13) Uani d . 1 . .
H H38A 0.3984 0.1791 0.4892 0.072 Uiso calc R 1 . .
H H38B 0.5154 0.1340 0.4899 0.072 Uiso calc R 1 . .
C C39 0.7588(3) 0.2502(3) 0.5088(3) 0.0442(10) Uani d . 1 . .
H H39A 0.7680 0.1891 0.5076 0.053 Uiso calc R 1 . .
H H39B 0.8335 0.2751 0.5142 0.053 Uiso calc R 1 . .
I I1 0.78087(2) 0.50257(2) 0.010322(19) 0.05174(9) Uani d . 1 . .
O O1W 0.9837(3) 0.6263(3) 0.4947(3) 0.0760(11) Uani d D 1 . .
H H11W 1.035(3) 0.593(3) 0.512(3) 0.114 Uiso d D 1 . .
H H12W 0.978(5) 0.619(4) 0.4385(14) 0.114 Uiso d D 1 . .
O O2W 0.9547(3) 0.6070(3) 0.3199(3) 0.0937(14) Uani d D 1 . .
H H21W 0.994(4) 0.571(3) 0.291(4) 0.141 Uiso d D 1 . .
H H22W 0.891(3) 0.584(4) 0.310(5) 0.141 Uiso d D 1 . .
O O3W 1.0139(4) 0.3995(3) 0.3046(3) 0.0880(12) Uani d D 1 . .
H H31W 1.019(6) 0.427(3) 0.255(2) 0.132 Uiso d D 1 . .
H H32W 0.969(4) 0.433(3) 0.334(4) 0.132 Uiso d D 1 . .
O O4W 0.8962(3) 0.7906(3) 0.4916(3) 0.0839(11) Uani d D 1 . .
H H41W 0.8269(16) 0.790(4) 0.486(5) 0.126 Uiso d D 1 . .
H H42W 0.914(5) 0.746(3) 0.467(4) 0.126 Uiso d D 1 . .
O O5W 1.0206(3) 0.5122(4) 0.1607(3) 0.0947(14) Uani d D 1 . .
H H51W 1.073(3) 0.507(5) 0.129(4) 0.142 Uiso d D 1 . .
H H52W 0.965(3) 0.495(5) 0.133(4) 0.142 Uiso d D 1 . .

loop_
_atom_site_aniso_label
_atom_site_aniso_U_11
_atom_site_aniso_U_22
_atom_site_aniso_U_33
_atom_site_aniso_U_12
_atom_site_aniso_U_13
_atom_site_aniso_U_23
N1 0.0256(18) 0.070(3) 0.056(2) -0.0157(17) -0.0027(16) 0.012(2)
C1 0.031(2) 0.054(2) 0.048(3) -0.0075(19) 0.0007(18) 0.005(2)
C2 0.0290(19) 0.038(2) 0.034(2) -0.0021(15) 0.0010(16) 0.0013(17)
C3 0.032(3) 0.056(6) 0.037(3) -0.004(3) -0.008(2) 0.006(3)
C4 0.036(4) 0.054(6) 0.037(4) -0.007(4) 0.005(3) 0.010(3)
C2A 0.0290(19) 0.038(2) 0.034(2) -0.0021(15) 0.0010(16) 0.0013(17)
C3A 0.041(9) 0.06(2) 0.043(11) 0.002(11) 0.005(7) -0.008(11)
C4A 0.042(9) 0.07(2) 0.048(12) 0.008(11) 0.021(8) -0.007(13)
N10 0.0284(18) 0.048(2) 0.045(2) -0.0041(15) 0.0042(15) -0.0011(17)
C11 0.029(2) 0.042(2) 0.054(3) -0.0006(18) 0.0004(18) 0.000(2)
N12 0.0265(19) 0.064(3) 0.063(3) -0.0022(17) -0.0015(17) -0.022(2)
C13 0.024(2) 0.043(2) 0.045(3) 0.0019(18) -0.0013(17) 0.002(2)
O13 0.0295(15) 0.0550(19) 0.059(2) -0.0099(14) 0.0055(13) 0.0007(15)
C14 0.031(2) 0.046(3) 0.072(3) -0.005(2) 0.009(2) -0.004(2)
O14 0.0255(17) 0.066(2) 0.088(3) -0.0058(14) 0.0051(15) -0.0152(18)
N15 0.0326(19) 0.046(2) 0.045(2) -0.0062(15) 0.0072(15) -0.0025(17)
C16 0.029(2) 0.043(2) 0.052(3) 0.0002(18) 0.0034(18) 0.004(2)
N17 0.0298(19) 0.054(2) 0.049(2) -0.0009(16) 0.0088(16) -0.0014(18)
C18 0.030(2) 0.049(3) 0.048(3) 0.0032(18) -0.0029(18) 0.001(2)
C19 0.037(2) 0.059(3) 0.062(3) -0.010(2) 0.010(2) 0.005(2)
N20 0.0228(17) 0.041(2) 0.046(2) 0.0025(14) -0.0010(14) 0.0019(16)
C21 0.033(2) 0.045(2) 0.037(2) -0.0002(18) -0.0022(18) 0.0046(19)
N22 0.0252(18) 0.044(2) 0.057(2) -0.0023(15) 0.0012(15) -0.0032(17)
C23 0.026(2) 0.049(2) 0.042(2) 0.0013(18) -0.0089(18) 0.0041(19)
O23 0.0231(15) 0.0559(18) 0.0581(19) -0.0046(13) 0.0003(13) 0.0063(15)
C24 0.029(2) 0.052(3) 0.044(3) -0.0023(19) 0.0068(19) -0.006(2)
O24 0.0262(16) 0.066(2) 0.073(2) -0.0050(14) -0.0053(14) -0.0117(17)
N25 0.0227(17) 0.040(2) 0.059(2) -0.0004(14) -0.0019(15) 0.0022(17)
C26 0.030(2) 0.049(2) 0.040(2) 0.0006(18) -0.0002(18) -0.0031(19)
N27 0.0227(17) 0.051(2) 0.051(2) 0.0043(15) -0.0018(15) 0.0001(17)
C28 0.029(2) 0.054(3) 0.057(3) -0.0015(19) -0.0060(19) -0.004(2)
C29 0.033(2) 0.058(3) 0.050(3) 0.002(2) -0.0011(19) 0.004(2)
N30 0.0276(18) 0.046(2) 0.054(2) 0.0014(15) -0.0057(16) 0.0062(18)
C31 0.031(2) 0.050(3) 0.050(3) 0.0072(19) -0.0032(18) 0.002(2)
N32 0.0306(19) 0.054(2) 0.050(2) -0.0072(16) -0.0067(16) 0.0113(18)
C33 0.028(2) 0.037(2) 0.066(3) -0.0050(18) -0.003(2) -0.007(2)
O33 0.0269(17) 0.0540(19) 0.082(2) -0.0067(14) 0.0009(15) -0.0034(17)
C34 0.029(2) 0.048(3) 0.048(3) 0.0038(19) 0.0001(19) 0.006(2)
O34 0.0310(16) 0.061(2) 0.061(2) -0.0100(14) -0.0080(14) 0.0086(16)
N35 0.0333(19) 0.051(2) 0.053(2) -0.0046(16) 0.0019(17) 0.0059(18)
C36 0.033(2) 0.047(3) 0.051(3) 0.0008(19) -0.0011(19) 0.000(2)
N37 0.0318(18) 0.053(2) 0.045(2) -0.0039(16) -0.0063(15) 0.0077(17)
C38 0.039(3) 0.056(3) 0.084(4) -0.005(2) 0.002(3) -0.003(3)
C39 0.033(2) 0.051(3) 0.048(3) 0.0045(18) -0.0021(19) 0.004(2)
I1 0.05282(17) 0.05554(18) 0.04705(16) -0.01189(15) 0.00454(12) 0.00013(16)
O1W 0.0357(19) 0.103(3) 0.089(3) -0.0053(18) 0.0004(19) 0.021(3)
O2W 0.041(2) 0.119(4) 0.119(4) -0.004(2) -0.005(2) -0.004(3)
O3W 0.074(3) 0.091(3) 0.099(3) 0.006(2) 0.010(2) 0.002(2)
O4W 0.071(2) 0.082(3) 0.100(3) -0.002(2) 0.005(2) -0.008(2)
O5W 0.050(2) 0.168(4) 0.066(2) 0.003(3) 0.0075(18) 0.000(3)

loop_
_atom_type_symbol
_atom_type_description
_atom_type_scat_dispersion_real
_atom_type_scat_dispersion_imag
_atom_type_scat_source
C C 0.0033 0.0016 'International Tables Vol C Tables 4.2.6.8 and 6.1.1.4'
H H 0.0000 0.0000 'International Tables Vol C Tables 4.2.6.8 and 6.1.1.4'
N N 0.0061 0.0033 'International Tables Vol C Tables 4.2.6.8 and 6.1.1.4'
O O 0.0106 0.0060 'International Tables Vol C Tables 4.2.6.8 and 6.1.1.4'
I I -0.4742 1.8119 'International Tables Vol C Tables 4.2.6.8 and 6.1.1.4'

loop_
_geom_angle_atom_site_label_1
_geom_angle_atom_site_label_2
_geom_angle_atom_site_label_3
_geom_angle_site_symmetry_1
_geom_angle_site_symmetry_3
_geom_angle
C1 N1 H1A . . 109.5
C1 N1 H1B . . 109.5
H1A N1 H1B . . 109.5
C1 N1 H1C . . 109.5
H1A N1 H1C . . 109.5
H1B N1 H1C . . 109.5
N1 C1 C2 . . 113.9(3)
N1 C1 H1D . . 108.8
C2 C1 H1D . . 108.8
N1 C1 H1E . . 108.8
C2 C1 H1E . . 108.8
H1D C1 H1E . . 107.7
C3 C2 C4 . 3_666 117.4(4)
C3 C2 C1 . . 123.7(4)
C4 C2 C1 3_666 . 118.9(4)
C2 C3 C4 . . 121.0(5)
C2 C3 H3 . . 119.5
C4 C3 H3 . . 119.5
C2 C4 C3 3_666 . 121.6(5)
C2 C4 H4 3_666 . 119.2
C3 C4 H4 . . 119.2
C4A C3A H3A . . 119.6
C2A C4A C3A 3_666 . 122.1(13)
C2A C4A H4A 3_666 . 119.0
C3A C4A H4A . . 119.0
C13 N10 C39 . 3_666 122.7(3)
C13 N10 C11 . . 112.2(3)
C39 N10 C11 3_666 . 123.5(3)
N10 C11 N12 . . 113.9(3)
N10 C11 C16 . . 103.1(3)
N12 C11 C16 . . 103.8(3)
N10 C11 H11 . . 111.8
N12 C11 H11 . . 111.8
C16 C11 H11 . . 111.8
C14 N12 C11 . . 111.5(4)
C14 N12 C38 . 3_666 123.8(4)
C11 N12 C38 . 3_666 123.9(3)
O13 C13 N15 . . 125.5(4)
O13 C13 N10 . . 125.5(4)
N15 C13 N10 . . 108.9(3)
O14 C14 N17 . . 126.5(4)
O14 C14 N12 . . 125.0(4)
N17 C14 N12 . . 108.5(4)
C14 O14 H41W . . 145.2(12)
C13 N15 C18 . . 123.7(3)
C13 N15 C16 . . 111.9(3)
C18 N15 C16 . . 123.7(3)
N15 C16 N17 . . 114.0(3)
N15 C16 C11 . . 103.8(3)
N17 C16 C11 . . 103.2(3)
N15 C16 H16 . . 111.7
N17 C16 H16 . . 111.7
C11 C16 H16 . . 111.7
C14 N17 C16 . . 112.2(3)
C14 N17 C19 . . 123.4(4)
C16 N17 C19 . . 122.8(4)
N15 C18 N20 . . 113.2(3)
N15 C18 H18A . . 108.9
N20 C18 H18A . . 108.9
N15 C18 H18B . . 108.9
N20 C18 H18B . . 108.9
H18A C18 H18B . . 107.7
N17 C19 N22 . . 116.0(4)
N17 C19 H19A . . 108.3
N22 C19 H19A . . 108.3
N17 C19 H19B . . 108.3
N22 C19 H19B . . 108.3
H19A C19 H19B . . 107.4
C23 N20 C18 . . 121.3(3)
C23 N20 C21 . . 111.8(3)
C18 N20 C21 . . 123.6(3)
N22 C21 N20 . . 114.5(3)
N22 C21 C26 . . 103.4(3)
N20 C21 C26 . . 102.6(3)
N22 C21 H21 . . 111.9
N20 C21 H21 . . 111.9
C26 C21 H21 . . 111.9
C24 N22 C21 . . 112.2(3)
C24 N22 C19 . . 122.1(4)
C21 N22 C19 . . 125.5(3)
O23 C23 N25 . . 125.2(4)
O23 C23 N20 . . 126.4(4)
N25 C23 N20 . . 108.4(3)
O24 C24 N22 . . 125.1(4)
O24 C24 N27 . . 125.8(4)
N22 C24 N27 . . 109.0(3)
C24 O24 H22W . . 164.0(18)
C23 N25 C28 . . 122.1(3)
C23 N25 C26 . . 112.6(3)
C28 N25 C26 . . 125.2(3)
N25 C26 N27 . . 114.1(3)
N25 C26 C21 . . 103.2(3)
N27 C26 C21 . . 102.6(3)
N25 C26 H26 . . 112.1
N27 C26 H26 . . 112.1
C21 C26 H26 . . 112.1
C24 N27 C29 . . 122.1(3)
C24 N27 C26 . . 111.1(3)
C29 N27 C26 . . 122.8(3)
N25 C28 N30 . . 115.4(3)
N25 C28 H28A . . 108.4
N30 C28 H28A . . 108.4
N25 C28 H28B . . 108.4
N30 C28 H28B . . 108.4
H28A C28 H28B . . 107.5
N32 C29 N27 . . 113.8(3)
N32 C29 H29A . . 108.8
N27 C29 H29A . . 108.8
N32 C29 H29B . . 108.8
N27 C29 H29B . . 108.8
H29A C29 H29B . . 107.7
C33 N30 C31 . . 112.8(3)
C33 N30 C28 . . 123.8(3)
C31 N30 C28 . . 122.6(4)
N30 C31 N32 . . 114.3(3)
N30 C31 C36 . . 103.3(3)
N32 C31 C36 . . 103.4(3)
N30 C31 H31 . . 111.7
N32 C31 H31 . . 111.7
C36 C31 H31 . . 111.7
C34 N32 C31 . . 112.4(3)
C34 N32 C29 . . 124.3(4)
C31 N32 C29 . . 122.0(3)
O33 C33 N30 . . 126.4(4)
O33 C33 N35 . . 125.3(4)
N30 C33 N35 . . 108.3(3)
O34 C34 N32 . . 126.0(4)
O34 C34 N37 . . 125.5(4)
N32 C34 N37 . . 108.4(4)
C34 O34 H32W . . 132.1(14)
C33 N35 C36 . . 111.6(4)
C33 N35 C38 . . 124.6(4)
C36 N35 C38 . . 120.8(3)
N37 C36 N35 . . 114.2(4)
N37 C36 C31 . . 103.2(3)
N35 C36 C31 . . 103.6(3)
N37 C36 H36 . . 111.8
N35 C36 H36 . . 111.8
C31 C36 H36 . . 111.8
C34 N37 C36 . . 112.4(3)
C34 N37 C39 . . 123.8(3)
C36 N37 C39 . . 123.5(3)
N12 C38 N35 3_666 . 117.8(4)
N12 C38 H38A 3_666 . 107.8
N35 C38 H38A . . 107.8
N12 C38 H38B 3_666 . 107.8
N35 C38 H38B . . 107.8
H38A C38 H38B . . 107.2
N10 C39 N37 3_666 . 115.1(3)
N10 C39 H39A 3_666 . 108.5
N37 C39 H39A . . 108.5
N10 C39 H39B 3_666 . 108.5
N37 C39 H39B . . 108.5
H39A C39 H39B . . 107.5
H1B O1W H42W . . 97.1
H1B O1W H11W . . 99.4
H42W O1W H11W . . 154(4)
H1B O1W H12W . . 118.7
H42W O1W H12W . . 85(4)
H11W O1W H12W . . 104(3)
H12W O2W H21W . . 120(4)
H12W O2W H22W . . 109(5)
H21W O2W H22W . . 97(3)
H31W O3W H32W . . 101(3)
H41W O4W H42W . . 103(4)
H31W O5W H21W . . 69.1(15)
H31W O5W H51W . . 113(6)
H21W O5W H51W . . 136(5)
H31W O5W H52W . . 96(6)
H21W O5W H52W . . 116(5)
H51W O5W H52W . . 107(4)

loop_
_geom_bond_atom_site_label_1
_geom_bond_atom_site_label_2
_geom_bond_site_symmetry_2
_geom_bond_distance
N1 C1 . 1.467(5)
N1 H1A . 0.9000
N1 H1B . 0.9000
N1 H1C . 0.9000
C1 C2 . 1.503(5)
C1 H1D . 0.9800
C1 H1E . 0.9800
C2 C3 . 1.375(6)
C2 C4 3_666 1.380(8)
C3 C4 . 1.391(7)
C3 H3 . 0.9400
C4 C2 3_666 1.380(8)
C4 H4 . 0.9400
C3A C4A . 1.393(11)
C3A H3A . 0.9400
C4A C2A 3_666 1.36(2)
C4A H4A . 0.9400
N10 C13 . 1.368(5)
N10 C39 3_666 1.441(5)
N10 C11 . 1.451(5)
C11 N12 . 1.452(5)
C11 C16 . 1.549(6)
C11 H11 . 0.9900
N12 C14 . 1.379(5)
N12 C38 3_666 1.455(6)
C13 O13 . 1.225(4)
C13 N15 . 1.365(5)
C14 O14 . 1.225(5)
C14 N17 . 1.367(6)
N15 C18 . 1.445(5)
N15 C16 . 1.449(5)
C16 N17 . 1.453(5)
C16 H16 . 0.9900
N17 C19 . 1.460(5)
C18 N20 . 1.446(5)
C18 H18A . 0.9800
C18 H18B . 0.9800
C19 N22 . 1.461(5)
C19 H19A . 0.9800
C19 H19B . 0.9800
N20 C23 . 1.366(5)
N20 C21 . 1.460(5)
C21 N22 . 1.450(5)
C21 C26 . 1.547(5)
C21 H21 . 0.9900
N22 C24 . 1.361(5)
C23 O23 . 1.225(5)
C23 N25 . 1.359(5)
C24 O24 . 1.222(5)
C24 N27 . 1.364(5)
N25 C28 . 1.445(5)
N25 C26 . 1.449(5)
C26 N27 . 1.470(5)
C26 H26 . 0.9900
N27 C29 . 1.453(5)
C28 N30 . 1.453(5)
C28 H28A . 0.9800
C28 H28B . 0.9800
C29 N32 . 1.452(5)
C29 H29A . 0.9800
C29 H29B . 0.9800
N30 C33 . 1.368(5)
N30 C31 . 1.444(5)
C31 N32 . 1.447(5)
C31 C36 . 1.547(6)
C31 H31 . 0.9900
N32 C34 . 1.364(5)
C33 O33 . 1.218(5)
C33 N35 . 1.377(5)
C34 O34 . 1.228(5)
C34 N37 . 1.367(5)
N35 C36 . 1.455(5)
N35 C38 . 1.474(6)
C36 N37 . 1.449(5)
C36 H36 . 0.9900
N37 C39 . 1.450(5)
C38 N12 3_666 1.455(6)
C38 H38A . 0.9800
C38 H38B . 0.9800
C39 N10 3_666 1.441(5)
C39 H39A . 0.9800
C39 H39B . 0.9800
I1 H52W . 2.80(4)
O1W H11W . 0.843(19)
O1W H12W . 0.852(19)
O2W H21W . 0.870(18)
O2W H22W . 0.85(2)
O3W H31W . 0.870(18)
O3W H32W . 0.892(19)
O4W H41W . 0.831(19)
O4W H42W . 0.835(19)
O5W H51W . 0.82(2)
O5W H52W . 0.824(19)

loop_
_geom_hbond_atom_site_label_D
_geom_hbond_atom_site_label_H
_geom_hbond_atom_site_label_A
_geom_hbond_site_symmetry_A
_geom_hbond_distance_DH
_geom_hbond_distance_HA
_geom_hbond_distance_DA
_geom_hbond_angle_DHA
N1 H1A O23 3_666 0.90 2.25 2.861(5) 124.4
N1 H1A O33 3_666 0.90 2.27 3.040(5) 142.8
N1 H1B O1W . 0.90 1.99 2.833(5) 154.9
N1 H1B O3W 3_766 0.90 2.39 2.922(6) 117.5
N1 H1C O13 3_666 0.90 2.01 2.910(5) 174.5
O1W H11W O34 3_766 0.843(19) 2.19(3) 2.837(4) 133(4)
O1W H12W O2W . 0.852(19) 1.80(2) 2.655(6) 175(6)
O2W H21W O5W . 0.870(18) 2.21(3) 2.973(6) 146(5)
O2W H22W O24 . 0.85(2) 1.91(3) 2.712(5) 157(7)
O3W H31W O5W . 0.870(18) 1.97(2) 2.820(7) 167(4)
O3W H32W O34 . 0.892(19) 2.23(4) 2.847(5) 126(4)
O4W H41W O14 . 0.831(19) 2.51(5) 3.198(5) 141(6)
O4W H42W O1W . 0.835(19) 2.11(5) 2.823(6) 143(7)
O5W H51W I1 3_765 0.82(2) 2.80(3) 3.601(4) 167(6)
O5W H52W I1 . 0.824(19) 2.80(4) 3.573(4) 157(7)

loop_
_geom_torsion_atom_site_label_1
_geom_torsion_atom_site_label_2
_geom_torsion_atom_site_label_3
_geom_torsion_atom_site_label_4
_geom_torsion_site_symmetry_1
_geom_torsion_site_symmetry_4
_geom_torsion
N1 C1 C2 C3 . . -8.4(9)
N1 C1 C2 C4 . 3_666 171.1(7)
C4 C2 C3 C4 3_666 . 2.9(10)
C1 C2 C3 C4 . . -177.6(5)
C2 C3 C4 C2 . 3_666 -3.0(10)
C13 N10 C11 N12 . . -112.2(4)
C39 N10 C11 N12 3_666 . 81.8(5)
C13 N10 C11 C16 . . -0.4(4)
C39 N10 C11 C16 3_666 . -166.4(3)
N10 C11 N12 C14 . . 117.8(4)
C16 C11 N12 C14 . . 6.4(5)
N10 C11 N12 C38 . 3_666 -72.2(5)
C16 C11 N12 C38 . 3_666 176.4(4)
C39 N10 C13 O13 3_666 . -10.4(6)
C11 N10 C13 O13 . . -176.5(4)
C39 N10 C13 N15 3_666 . 168.0(3)
C11 N10 C13 N15 . . 1.9(4)
C11 N12 C14 O14 . . 172.2(4)
C38 N12 C14 O14 3_666 . 2.2(7)
C11 N12 C14 N17 . . -9.3(5)
C38 N12 C14 N17 3_666 . -179.3(4)
O13 C13 N15 C18 . . 4.8(6)
N10 C13 N15 C18 . . -173.5(3)
O13 C13 N15 C16 . . 175.6(4)
N10 C13 N15 C16 . . -2.7(5)
C13 N15 C16 N17 . . 114.0(4)
C18 N15 C16 N17 . . -75.2(5)
C13 N15 C16 C11 . . 2.4(4)
C18 N15 C16 C11 . . 173.2(3)
N10 C11 C16 N15 . . -1.1(4)
N12 C11 C16 N15 . . 117.9(3)
N10 C11 C16 N17 . . -120.4(3)
N12 C11 C16 N17 . . -1.3(4)
O14 C14 N17 C16 . . -173.1(4)
N12 C14 N17 C16 . . 8.4(5)
O14 C14 N17 C19 . . -6.7(7)
N12 C14 N17 C19 . . 174.8(4)
N15 C16 N17 C14 . . -116.1(4)
C11 C16 N17 C14 . . -4.2(5)
N15 C16 N17 C19 . . 77.4(5)
C11 C16 N17 C19 . . -170.7(4)
C13 N15 C18 N20 . . -101.9(4)
C16 N15 C18 N20 . . 88.4(5)
C14 N17 C19 N22 . . 106.0(5)
C16 N17 C19 N22 . . -89.0(5)
N15 C18 N20 C23 . . 109.8(4)
N15 C18 N20 C21 . . -92.6(4)
C23 N20 C21 N22 . . -123.7(4)
C18 N20 C21 N22 . . 76.8(5)
C23 N20 C21 C26 . . -12.4(4)
C18 N20 C21 C26 . . -171.9(3)
N20 C21 N22 C24 . . 105.8(4)
C26 C21 N22 C24 . . -5.0(4)
N20 C21 N22 C19 . . -69.0(5)
C26 C21 N22 C19 . . -179.8(4)
N17 C19 N22 C24 . . -91.7(5)
N17 C19 N22 C21 . . 82.6(5)
C18 N20 C23 O23 . . -10.6(7)
C21 N20 C23 O23 . . -170.6(4)
C18 N20 C23 N25 . . 170.0(3)
C21 N20 C23 N25 . . 10.0(5)
C21 N22 C24 O24 . . 178.8(4)
C19 N22 C24 O24 . . -6.3(7)
C21 N22 C24 N27 . . -3.2(5)
C19 N22 C24 N27 . . 171.8(4)
O23 C23 N25 C28 . . -5.0(6)
N20 C23 N25 C28 . . 174.4(4)
O23 C23 N25 C26 . . 177.8(4)
N20 C23 N25 C26 . . -2.8(5)
C23 N25 C26 N27 . . 105.7(4)
C28 N25 C26 N27 . . -71.4(5)
C23 N25 C26 C21 . . -4.8(4)
C28 N25 C26 C21 . . 178.1(4)
N22 C21 C26 N25 . . 129.2(3)
N20 C21 C26 N25 . . 9.8(4)
N22 C21 C26 N27 . . 10.4(4)
N20 C21 C26 N27 . . -108.9(3)
O24 C24 N27 C29 . . -13.1(7)
N22 C24 N27 C29 . . 168.9(3)
O24 C24 N27 C26 . . -171.2(4)
N22 C24 N27 C26 . . 10.7(5)
N25 C26 N27 C24 . . -124.0(4)
C21 C26 N27 C24 . . -13.2(4)
N25 C26 N27 C29 . . 78.1(5)
C21 C26 N27 C29 . . -171.1(3)
C23 N25 C28 N30 . . -93.7(5)
C26 N25 C28 N30 . . 83.1(5)
C24 N27 C29 N32 . . 112.2(4)
C26 N27 C29 N32 . . -92.2(5)
N25 C28 N30 C33 . . 102.0(5)
N25 C28 N30 C31 . . -89.8(5)
C33 N30 C31 N32 . . -109.9(4)
C28 N30 C31 N32 . . 80.7(5)
C33 N30 C31 C36 . . 1.7(5)
C28 N30 C31 C36 . . -167.6(4)
N30 C31 N32 C34 . . 116.4(4)
C36 C31 N32 C34 . . 4.8(5)
N30 C31 N32 C29 . . -76.3(5)
C36 C31 N32 C29 . . 172.1(3)
N27 C29 N32 C34 . . -107.2(5)
N27 C29 N32 C31 . . 87.1(5)
C31 N30 C33 O33 . . -176.7(4)
C28 N30 C33 O33 . . -7.5(7)
C31 N30 C33 N35 . . 2.1(5)
C28 N30 C33 N35 . . 171.3(4)
C31 N32 C34 O34 . . 174.4(4)
C29 N32 C34 O34 . . 7.5(7)
C31 N32 C34 N37 . . -3.2(5)
C29 N32 C34 N37 . . -170.2(4)
O33 C33 N35 C36 . . 173.4(4)
N30 C33 N35 C36 . . -5.4(5)
O33 C33 N35 C38 . . 12.9(7)
N30 C33 N35 C38 . . -166.0(4)
C33 N35 C36 N37 . . 117.7(4)
C38 N35 C36 N37 . . -80.9(5)
C33 N35 C36 C31 . . 6.2(4)
C38 N35 C36 C31 . . 167.6(4)
N30 C31 C36 N37 . . -123.9(3)
N32 C31 C36 N37 . . -4.5(4)
N30 C31 C36 N35 . . -4.6(4)
N32 C31 C36 N35 . . 114.9(3)
O34 C34 N37 C36 . . -177.7(4)
N32 C34 N37 C36 . . -0.1(5)
O34 C34 N37 C39 . . -3.8(7)
N32 C34 N37 C39 . . 173.8(4)
N35 C36 N37 C34 . . -108.8(4)
C31 C36 N37 C34 . . 3.0(4)
N35 C36 N37 C39 . . 77.3(5)
C31 C36 N37 C39 . . -171.0(4)
C33 N35 C38 N12 . 3_666 -113.2(5)
C36 N35 C38 N12 . 3_666 87.9(5)
C34 N37 C39 N10 . 3_666 103.4(4)
C36 N37 C39 N10 . 3_666 -83.3(5)
